data_4065314
loop_
_publ_author_name
'Holzhacker, Christian'
'Standfest-Hauser, Christina M.'
'Puchberger, Michael'
'Mereiter, Kurt'
'Veiros, Luis F.'
'Calhorda, Maria Jos\'e'
'Carvalho, Maria Deus'
'Ferreira, Liliana P.'
'Godinho, Margarida'
'Hartl, Franti\<sek'
'Kirchner, Karl'

_publ_section_title
;
 Reversible Addition of CO to Coordinatively Unsaturated High-Spin
 Iron(II) Complexes
;
_journal_issue 24
_journal_name_full Organometallics
_journal_page_first 6587
_journal_paper_doi 10.1021/om200711q
_journal_volume 30
_journal_year 2011
_chemical_formula_moiety 'C11 H19 Cl2 Fe N2 P'
_chemical_formula_sum 'C11 H19 Cl2 Fe N2 P'
_chemical_formula_weight 337.00
_chemical_name_common '1422 FeCl2(PN-ipr)'
_chemical_name_systematic
; 
 ? 
;
_space_group_IT_number 14
_symmetry_cell_setting monoclinic
_symmetry_space_group_name_Hall '-P 2yn'
_symmetry_space_group_name_H-M 'P 1 21/n 1'
_atom_sites_solution_hydrogens geom
_atom_sites_solution_primary direct
_atom_sites_solution_secondary difmap
_audit_creation_method SHELXL-97
_cell_angle_alpha 90.00
_cell_angle_beta 96.3700(10)
_cell_angle_gamma 90.00
_cell_formula_units_Z 4
_cell_length_a 7.7679(2)
_cell_length_b 14.8489(3)
_cell_length_c 14.0520(3)
_cell_measurement_reflns_used 9801
_cell_measurement_temperature 100(2)
_cell_measurement_theta_max 30.08
_cell_measurement_theta_min 2.74
_cell_volume 1610.82(6)
_computing_cell_refinement 'Bruker SAINT'
_computing_data_collection 'Bruker APEX2'
_computing_data_reduction 'Bruker SAINT, sADABS, XPREP'
_computing_molecular_graphics 'Bruker SHELXTL'
_computing_publication_material 'Bruker SHELXTL'
_computing_structure_refinement 'SHELXL-97 (Sheldrick, 2008)'
_computing_structure_solution 'SHELXS-97 (Sheldrick, 2008)'
_diffrn_ambient_temperature 100(2)
_diffrn_measured_fraction_theta_full 0.999
_diffrn_measured_fraction_theta_max 0.999
_diffrn_measurement_device_type 'Bruker Kappa APEX-II CCD'
_diffrn_measurement_method '\f and \w scans'
_diffrn_radiation_monochromator graphite
_diffrn_radiation_source 'fine-focus sealed tube'
_diffrn_radiation_type MoK\a
_diffrn_radiation_wavelength 0.71073
_diffrn_reflns_av_R_equivalents 0.0255
_diffrn_reflns_av_sigmaI/netI 0.0127
_diffrn_reflns_limit_h_max 10
_diffrn_reflns_limit_h_min -10
_diffrn_reflns_limit_k_max 20
_diffrn_reflns_limit_k_min -20
_diffrn_reflns_limit_l_max 19
_diffrn_reflns_limit_l_min -19
_diffrn_reflns_number 34601
_diffrn_reflns_theta_full 30.00
_diffrn_reflns_theta_max 30.00
_diffrn_reflns_theta_min 2.87
_exptl_absorpt_coefficient_mu 1.349
_exptl_absorpt_correction_T_max 0.71
_exptl_absorpt_correction_T_min 0.63
_exptl_absorpt_correction_type multi-scan
_exptl_absorpt_process_details 'program SADABS'
_exptl_crystal_colour colourless
_exptl_crystal_density_diffrn 1.390
_exptl_crystal_density_method 'not measured'
_exptl_crystal_description block
_exptl_crystal_F_000 696
_exptl_crystal_size_max 0.40
_exptl_crystal_size_mid 0.36
_exptl_crystal_size_min 0.25
_refine_diff_density_max 0.610
_refine_diff_density_min -0.312
_refine_diff_density_rms 0.053
_refine_ls_extinction_method none
_refine_ls_goodness_of_fit_ref 1.054
_refine_ls_hydrogen_treatment mixed
_refine_ls_matrix_type full
_refine_ls_number_parameters 162
_refine_ls_number_reflns 4680
_refine_ls_number_restraints 0
_refine_ls_restrained_S_all 1.054
_refine_ls_R_factor_all 0.0257
_refine_ls_R_factor_gt 0.0234
_refine_ls_shift/su_max 0.002
_refine_ls_shift/su_mean 0.000
_refine_ls_structure_factor_coef Fsqd
_refine_ls_weighting_details 'calc w=1/[\s^2^(Fo^2^)+(0.0304P)^2^+0.7490P] where P=(Fo^2^+2Fc^2^)/3'
_refine_ls_weighting_scheme calc
_refine_ls_wR_factor_gt 0.0624
_refine_ls_wR_factor_ref 0.0643
_reflns_number_gt 4360
_reflns_number_total 4680
_reflns_threshold_expression >2sigma(I)
_cod_data_source_file om200711q_si_001.cif
_cod_data_source_block 5a-1422
_cod_depositor_comments
;
The following automatic conversions were performed:

'_symmetry_cell_setting' value 'Monoclinic' changed to 'monoclinic'
according to /home/saulius/struct/CIF-dictionaries/cif_core.dic
dictionary named 'cif_core.dic' version 2.4.1 from 2010-06-29.

Automatic conversion script
Id: cif_fix_values 1715 2011-07-08 13:25:40Z adriana 
;
_cod_original_sg_symbol_H-M P2(1)/n
_cod_database_code 4065314

loop_
_symmetry_equiv_pos_as_xyz
'x, y, z'
'-x+1/2, y+1/2, -z+1/2'
'-x, -y, -z'
'x-1/2, -y-1/2, z-1/2'

loop_
_atom_site_label
_atom_site_type_symbol
_atom_site_fract_x
_atom_site_fract_y
_atom_site_fract_z
_atom_site_U_iso_or_equiv
_atom_site_adp_type
_atom_site_occupancy
_atom_site_symmetry_multiplicity
_atom_site_calc_flag
_atom_site_refinement_flags
Fe1 Fe 0.09072(2) 0.087479(11) 0.796307(12) 0.02122(5) Uani 1 1 d .
Cl1 Cl -0.13000(4) 0.00788(2) 0.72092(2) 0.03036(7) Uani 1 1 d .
Cl2 Cl 0.03615(5) 0.19355(2) 0.90145(3) 0.03943(9) Uani 1 1 d .
P1 P 0.33517(4) 0.113062(19) 0.70585(2) 0.01977(6) Uani 1 1 d .
N1 N 0.26725(12) -0.00580(6) 0.86409(7) 0.02036(17) Uani 1 1 d .
N2 N 0.48165(12) 0.05024(7) 0.77609(7) 0.02248(19) Uani 1 1 d .
H2N H 0.581(2) 0.0419(12) 0.7634(13) 0.034(4) Uiso 1 1 d .
C1 C 0.43227(14) -0.00872(7) 0.84361(8) 0.01965(19) Uani 1 1 d .
C2 C 0.55330(16) -0.06921(8) 0.89019(9) 0.0244(2) Uani 1 1 d .
H2 H 0.6690 -0.0709 0.8744 0.029 Uiso 1 1 calc R
C3 C 0.50129(17) -0.12580(8) 0.95895(9) 0.0279(2) Uani 1 1 d .
H3 H 0.5812 -0.1669 0.9913 0.033 Uiso 1 1 calc R
C4 C 0.33010(18) -0.12257(8) 0.98102(9) 0.0279(2) Uani 1 1 d .
H4 H 0.2919 -0.1608 1.0287 0.033 Uiso 1 1 calc R
C5 C 0.21896(16) -0.06259(8) 0.93183(8) 0.0243(2) Uani 1 1 d .
H5 H 0.1022 -0.0608 0.9460 0.029 Uiso 1 1 calc R
C6 C 0.33500(18) 0.06467(9) 0.58575(9) 0.0287(2) Uani 1 1 d .
H6 H 0.4558 0.0668 0.5676 0.034 Uiso 1 1 calc R
C7 C 0.2763(2) -0.03360(9) 0.58554(11) 0.0348(3) Uani 1 1 d .
H7A H 0.1610 -0.0371 0.6074 0.052 Uiso 1 1 calc R
H7B H 0.3585 -0.0688 0.6286 0.052 Uiso 1 1 calc R
H7C H 0.2717 -0.0579 0.5205 0.052 Uiso 1 1 calc R
C8 C 0.2187(3) 0.12139(12) 0.51406(11) 0.0494(4) Uani 1 1 d .
H8A H 0.2169 0.0951 0.4500 0.074 Uiso 1 1 calc R
H8B H 0.2638 0.1830 0.5135 0.074 Uiso 1 1 calc R
H8C H 0.1008 0.1224 0.5327 0.074 Uiso 1 1 calc R
C9 C 0.43541(16) 0.22462(8) 0.70188(9) 0.0252(2) Uani 1 1 d .
H9 H 0.3540 0.2632 0.6594 0.030 Uiso 1 1 calc R
C10 C 0.4519(2) 0.26717(10) 0.80160(11) 0.0400(3) Uani 1 1 d .
H10A H 0.5361 0.2331 0.8446 0.060 Uiso 1 1 calc R
H10B H 0.3390 0.2660 0.8265 0.060 Uiso 1 1 calc R
H10C H 0.4912 0.3296 0.7976 0.060 Uiso 1 1 calc R
C11 C 0.6090(2) 0.22610(10) 0.66088(12) 0.0397(3) Uani 1 1 d .
H11A H 0.6510 0.2882 0.6592 0.060 Uiso 1 1 calc R
H11B H 0.5946 0.2015 0.5958 0.060 Uiso 1 1 calc R
H11C H 0.6930 0.1895 0.7013 0.060 Uiso 1 1 calc R

loop_
_atom_site_aniso_label
_atom_site_aniso_U_11
_atom_site_aniso_U_22
_atom_site_aniso_U_33
_atom_site_aniso_U_23
_atom_site_aniso_U_13
_atom_site_aniso_U_12
Fe1 0.01716(8) 0.02138(9) 0.02547(9) -0.00130(6) 0.00394(6) 0.00042(5)
Cl1 0.01685(12) 0.03325(15) 0.04118(17) -0.01053(12) 0.00408(11) -0.00080(10)
Cl2 0.03534(17) 0.03725(17) 0.0490(2) -0.01793(14) 0.01917(14) -0.00346(13)
P1 0.01903(13) 0.01812(12) 0.02205(13) 0.00158(9) 0.00182(10) 0.00007(9)
N1 0.0191(4) 0.0208(4) 0.0215(4) 0.0004(3) 0.0034(3) -0.0028(3)
N2 0.0153(4) 0.0234(4) 0.0295(5) 0.0072(4) 0.0058(3) 0.0022(3)
C1 0.0193(5) 0.0170(4) 0.0226(5) 0.0000(4) 0.0022(4) -0.0013(4)
C2 0.0222(5) 0.0200(5) 0.0304(6) 0.0025(4) 0.0006(4) 0.0011(4)
C3 0.0326(6) 0.0197(5) 0.0300(6) 0.0046(4) -0.0025(5) -0.0008(4)
C4 0.0350(6) 0.0227(5) 0.0256(6) 0.0040(4) 0.0016(5) -0.0072(4)
C5 0.0252(5) 0.0243(5) 0.0239(5) 0.0002(4) 0.0045(4) -0.0068(4)
C6 0.0345(6) 0.0285(6) 0.0243(5) -0.0022(4) 0.0078(5) -0.0069(5)
C7 0.0429(7) 0.0271(6) 0.0369(7) -0.0090(5) 0.0154(6) -0.0068(5)
C8 0.0768(12) 0.0399(8) 0.0276(7) 0.0003(6) -0.0120(7) -0.0064(8)
C9 0.0276(5) 0.0189(5) 0.0281(6) 0.0052(4) -0.0012(4) -0.0024(4)
C10 0.0515(9) 0.0294(6) 0.0406(7) -0.0090(6) 0.0121(6) -0.0147(6)
C11 0.0418(8) 0.0326(7) 0.0477(8) 0.0017(6) 0.0183(6) -0.0135(6)

loop_
_atom_type_symbol
_atom_type_description
_atom_type_scat_dispersion_real
_atom_type_scat_dispersion_imag
_atom_type_scat_source
C C 0.0033 0.0016 'International Tables Vol C Tables 4.2.6.8 and 6.1.1.4'
H H 0.0000 0.0000 'International Tables Vol C Tables 4.2.6.8 and 6.1.1.4'
N N 0.0061 0.0033 'International Tables Vol C Tables 4.2.6.8 and 6.1.1.4'
P P 0.1023 0.0942 'International Tables Vol C Tables 4.2.6.8 and 6.1.1.4'
Cl Cl 0.1484 0.1585 'International Tables Vol C Tables 4.2.6.8 and 6.1.1.4'
Fe Fe 0.3463 0.8444 'International Tables Vol C Tables 4.2.6.8 and 6.1.1.4'

loop_
_geom_angle_atom_site_label_1
_geom_angle_atom_site_label_2
_geom_angle_atom_site_label_3
_geom_angle
N1 Fe1 Cl2 109.11(3)
N1 Fe1 Cl1 106.99(3)
Cl2 Fe1 Cl1 119.464(14)
N1 Fe1 P1 80.30(3)
Cl2 Fe1 P1 116.928(13)
Cl1 Fe1 P1 115.795(13)
N2 P1 C9 104.73(5)
N2 P1 C6 104.56(6)
C9 P1 C6 106.43(6)
N2 P1 Fe1 97.01(4)
C9 P1 Fe1 121.09(4)
C6 P1 Fe1 119.96(4)
C1 N1 C5 118.34(10)
C1 N1 Fe1 120.91(7)
C5 N1 Fe1 120.72(8)
C1 N2 P1 121.97(8)
C1 N2 H2N 113.3(13)
P1 N2 H2N 122.8(13)
N1 C1 N2 118.16(10)
N1 C1 C2 121.60(10)
N2 C1 C2 120.23(10)
C3 C2 C1 118.92(11)
C3 C2 H2 120.5
C1 C2 H2 120.5
C2 C3 C4 119.70(11)
C2 C3 H3 120.1
C4 C3 H3 120.1
C5 C4 C3 118.08(11)
C5 C4 H4 121.0
C3 C4 H4 121.0
N1 C5 C4 123.35(11)
N1 C5 H5 118.3
C4 C5 H5 118.3
C7 C6 C8 111.72(12)
C7 C6 P1 110.21(9)
C8 C6 P1 109.29(10)
C7 C6 H6 108.5
C8 C6 H6 108.5
P1 C6 H6 108.5
C6 C7 H7A 109.5
C6 C7 H7B 109.5
H7A C7 H7B 109.5
C6 C7 H7C 109.5
H7A C7 H7C 109.5
H7B C7 H7C 109.5
C6 C8 H8A 109.5
C6 C8 H8B 109.5
H8A C8 H8B 109.5
C6 C8 H8C 109.5
H8A C8 H8C 109.5
H8B C8 H8C 109.5
C11 C9 C10 110.65(12)
C11 C9 P1 114.89(9)
C10 C9 P1 109.75(9)
C11 C9 H9 107.1
C10 C9 H9 107.1
P1 C9 H9 107.1
C9 C10 H10A 109.5
C9 C10 H10B 109.5
H10A C10 H10B 109.5
C9 C10 H10C 109.5
H10A C10 H10C 109.5
H10B C10 H10C 109.5
C9 C11 H11A 109.5
C9 C11 H11B 109.5
H11A C11 H11B 109.5
C9 C11 H11C 109.5
H11A C11 H11C 109.5
H11B C11 H11C 109.5

loop_
_geom_bond_atom_site_label_1
_geom_bond_atom_site_label_2
_geom_bond_distance
Fe1 N1 2.1015(10)
Fe1 Cl2 2.2321(4)
Fe1 Cl1 2.2485(3)
Fe1 P1 2.4293(3)
P1 N2 1.7000(10)
P1 C9 1.8339(12)
P1 C6 1.8342(13)
N1 C1 1.3452(14)
N1 C5 1.3554(15)
N2 C1 1.3765(14)
N2 H2N 0.820(19)
C1 C2 1.4080(15)
C2 C3 1.3745(17)
C2 H2 0.9500
C3 C4 1.3994(19)
C3 H3 0.9500
C4 C5 1.3725(18)
C4 H4 0.9500
C5 H5 0.9500
C6 C7 1.5287(18)
C6 C8 1.529(2)
C6 H6 1.0000
C7 H7A 0.9800
C7 H7B 0.9800
C7 H7C 0.9800
C8 H8A 0.9800
C8 H8B 0.9800
C8 H8C 0.9800
C9 C11 1.5242(19)
C9 C10 1.5295(19)
C9 H9 1.0000
C10 H10A 0.9800
C10 H10B 0.9800
C10 H10C 0.9800
C11 H11A 0.9800
C11 H11B 0.9800
C11 H11C 0.9800

loop_
_geom_hbond_atom_site_label_D
_geom_hbond_atom_site_label_H
_geom_hbond_atom_site_label_A
_geom_hbond_distance_DH
_geom_hbond_distance_HA
_geom_hbond_distance_DA
_geom_hbond_angle_DHA
_geom_hbond_site_symmetry_A
N2 H2N Cl1 0.820(19) 2.439(19) 3.2582(10) 176.3(17) 1_655

loop_
_geom_torsion_atom_site_label_1
_geom_torsion_atom_site_label_2
_geom_torsion_atom_site_label_3
_geom_torsion_atom_site_label_4
_geom_torsion
N1 Fe1 P1 N2 -9.36(5)
Cl2 Fe1 P1 N2 97.25(4)
Cl1 Fe1 P1 N2 -113.64(4)
N1 Fe1 P1 C9 -121.27(5)
Cl2 Fe1 P1 C9 -14.67(5)
Cl1 Fe1 P1 C9 134.45(5)
N1 Fe1 P1 C6 101.94(6)
Cl2 Fe1 P1 C6 -151.45(5)
Cl1 Fe1 P1 C6 -2.34(5)
Cl2 Fe1 N1 C1 -108.08(8)
Cl1 Fe1 N1 C1 121.37(8)
P1 Fe1 N1 C1 7.20(8)
Cl2 Fe1 N1 C5 69.78(9)
Cl1 Fe1 N1 C5 -60.77(9)
P1 Fe1 N1 C5 -174.94(9)
C9 P1 N2 C1 138.31(10)
C6 P1 N2 C1 -109.94(10)
Fe1 P1 N2 C1 13.55(10)
C5 N1 C1 N2 -178.78(10)
Fe1 N1 C1 N2 -0.87(14)
C5 N1 C1 C2 0.41(16)
Fe1 N1 C1 C2 178.32(8)
P1 N2 C1 N1 -10.37(15)
P1 N2 C1 C2 170.43(9)
N1 C1 C2 C3 -0.73(17)
N2 C1 C2 C3 178.45(11)
C1 C2 C3 C4 0.24(18)
C2 C3 C4 C5 0.51(19)
C1 N1 C5 C4 0.40(17)
Fe1 N1 C5 C4 -177.51(9)
C3 C4 C5 N1 -0.86(19)
N2 P1 C6 C7 61.80(11)
C9 P1 C6 C7 172.32(10)
Fe1 P1 C6 C7 -45.37(12)
N2 P1 C6 C8 -175.05(10)
C9 P1 C6 C8 -64.54(12)
Fe1 P1 C6 C8 77.77(11)
N2 P1 C9 C11 59.68(11)
C6 P1 C9 C11 -50.72(11)
Fe1 P1 C9 C11 167.49(9)
N2 P1 C9 C10 -65.75(11)
C6 P1 C9 C10 -176.15(10)
Fe1 P1 C9 C10 42.06(11)
